data_1570347
loop_
_publ_author_name
'Parsons, Leo W. T.'
'Fettinger, James C.'
'Berben, Louise A.'

_publ_section_title
;
 Group 13 ion coordination to pyridyl breaks the reduction potential
 <i>vs.</i> hydricity scaling relationship for dihydropyridinates.
;
_journal_issue 47
_journal_name_full 'Chemical science'
_journal_page_first 13944
_journal_page_last 13950
_journal_paper_doi 10.1039/d3sc03806h
_journal_volume 14
_journal_year 2023
_chemical_formula_moiety 'C28 H44 Cl2 Ga N5'
_chemical_formula_sum 'C28 H44 Cl2 Ga N5'
_chemical_formula_weight 591.30
_chemical_properties_physical Air-sensitive,Moisture-sensitive
_space_group_crystal_system monoclinic
_space_group_IT_number 14
_space_group_name_Hall '-P 2yn'
_space_group_name_H-M_alt 'P 1 21/n 1'
_atom_sites_solution_hydrogens geom
_atom_sites_solution_primary dual
_audit_creation_method SHELXL-2018/3
_audit_update_record
;
2023-06-30 deposited with the CCDC.	2023-11-16 downloaded from the CCDC.
;
_cell_angle_alpha 90
_cell_angle_beta 90.4970(13)
_cell_angle_gamma 90
_cell_formula_units_Z 4
_cell_length_a 12.1606(3)
_cell_length_b 15.1860(4)
_cell_length_c 16.3042(4)
_cell_measurement_reflns_used 9885
_cell_measurement_temperature 100(2)
_cell_measurement_theta_max 72.38
_cell_measurement_theta_min 4.56
_cell_volume 3010.80(13)
_computing_cell_refinement 'SAINT (8.38a) (Bruker, 2017)'
_computing_data_collection 'Apex3 (2019.11-0) (Bruker, 2019)'
_computing_data_reduction 'SAINT (8.38a) (Bruker, 2017)'
_computing_molecular_graphics 'Bruker SHELXTL'
_computing_publication_material 'Bruker SHELXTL'
_computing_structure_refinement 'SHELXL-2018/3 (Sheldrick, 2018)'
_computing_structure_solution 'SHELXT (Sheldrick, 2014)'
_diffrn_ambient_temperature 100(2)
_diffrn_measured_fraction_theta_full 0.995
_diffrn_measured_fraction_theta_max 0.993
_diffrn_measurement_device_type 'Bruker Photon2 CMOS'
_diffrn_measurement_method '\f and \w scans'
_diffrn_radiation_type CuK\a
_diffrn_radiation_wavelength 1.54178
_diffrn_reflns_av_R_equivalents 0.0303
_diffrn_reflns_av_unetI/netI 0.0313
_diffrn_reflns_Laue_measured_fraction_full 0.995
_diffrn_reflns_Laue_measured_fraction_max 0.993
_diffrn_reflns_limit_h_max 15
_diffrn_reflns_limit_h_min -14
_diffrn_reflns_limit_k_max 18
_diffrn_reflns_limit_k_min -18
_diffrn_reflns_limit_l_max 20
_diffrn_reflns_limit_l_min -20
_diffrn_reflns_number 16451
_diffrn_reflns_point_group_measured_fraction_full 0.995
_diffrn_reflns_point_group_measured_fraction_max 0.993
_diffrn_reflns_theta_full 67.679
_diffrn_reflns_theta_max 72.372
_diffrn_reflns_theta_min 3.978
_exptl_absorpt_coefficient_mu 3.066
_exptl_absorpt_correction_T_max 0.6457
_exptl_absorpt_correction_T_min 0.5309
_exptl_absorpt_correction_type multi-scan
_exptl_absorpt_process_details 'SADABS 2016/2 (Sheldrick, 2016)'
_exptl_crystal_colour Colorless
_exptl_crystal_density_diffrn 1.304
_exptl_crystal_description Plate
_exptl_crystal_F_000 1248
_exptl_crystal_recrystallization_method 'Re-crystallisation from solvent: hexane'
_exptl_crystal_size_max 0.385
_exptl_crystal_size_mid 0.174
_exptl_crystal_size_min 0.066
_refine_diff_density_max 0.877
_refine_diff_density_min -0.437
_refine_diff_density_rms 0.064
_refine_ls_extinction_method none
_refine_ls_goodness_of_fit_ref 1.038
_refine_ls_hydrogen_treatment constr
_refine_ls_matrix_type full
_refine_ls_number_parameters 375
_refine_ls_number_reflns 5910
_refine_ls_number_restraints 57
_refine_ls_restrained_S_all 1.119
_refine_ls_R_factor_all 0.0473
_refine_ls_R_factor_gt 0.0399
_refine_ls_shift/su_max 0.001
_refine_ls_shift/su_mean 0.000
_refine_ls_structure_factor_coef Fsqd
_refine_ls_weighting_details 'w=1/[\s^2^(Fo^2^)+(0.0609P)^2^+1.7793P] where P=(Fo^2^+2Fc^2^)/3'
_refine_ls_weighting_scheme calc
_refine_ls_wR_factor_gt 0.1048
_refine_ls_wR_factor_ref 0.1107
_reflns_Friedel_coverage 0.000
_reflns_number_gt 5063
_reflns_number_total 5910
_reflns_threshold_expression 'I > 2\s(I)'
_cod_data_source_file d3sc03806h2.cif
_cod_data_source_block LP66FMI
_cod_depositor_comments
;
The following automatic conversions were performed:

data item '_exptl_absorpt_correction_type' value 'Multi-scan' was
changed to 'multi-scan' in accordance with the
/home/data/users/saulius/crontab/automatic-downloads/rss-feeds/RSC/lib/dictionaries/cif_core.dic
dictionary named 'cif_core.dic' version 2.4.2 last updated on
2011-04-26.

Automatic conversion script
Id: cif_fix_values 8170 2020-07-09 18:12:32Z antanas 

 Adding full bibliography for 1570347--1570348.cif.
;
_cod_original_sg_symbol_H-M 'P 21/n'
_cod_database_code 1570347
_shelx_shelxl_version_number 2018/3
_shelx_space_group_comment
; 
The symmetry employed for this shelxl refinement is uniquely defined 
by the following loop, which should always be used as a source of 
symmetry information in preference to the above space-group names. 
They are only intended as comments. 
;
_shelx_estimated_absorpt_t_min 0.385
_shelx_estimated_absorpt_t_max 0.823

loop_
_space_group_symop_operation_xyz
'x, y, z'
'-x+1/2, y+1/2, -z+1/2'
'-x, -y, -z'
'x-1/2, -y-1/2, z-1/2'

loop_
_atom_site_label
_atom_site_type_symbol
_atom_site_fract_x
_atom_site_fract_y
_atom_site_fract_z
_atom_site_U_iso_or_equiv
_atom_site_adp_type
_atom_site_occupancy
_atom_site_site_symmetry_order
_atom_site_calc_flag
_atom_site_refinement_flags_posn
_atom_site_refinement_flags_adp
_atom_site_refinement_flags_occupancy
_atom_site_disorder_assembly
_atom_site_disorder_group
Ga1 Ga 0.60892(2) 0.25696(2) 0.47244(2) 0.02766(10) Uani 1 1 d . . . . .
Cl1 Cl 0.72887(5) 0.32312(4) 0.55342(4) 0.04117(15) Uani 1 1 d . . . . .
Cl2 Cl 0.69174(5) 0.18460(4) 0.37373(4) 0.04109(16) Uani 1 1 d . . . . .
N1 N 0.63901(17) 0.07724(14) 0.58110(13) 0.0335(4) Uani 1 1 d . . . . .
N2 N 0.58156(16) 0.14548(13) 0.54843(12) 0.0301(4) Uani 1 1 d . . . . .
N4 N 0.56670(16) 0.37194(13) 0.40611(12) 0.0283(4) Uani 1 1 d . . . . .
N5 N 0.61924(16) 0.44143(13) 0.37227(12) 0.0313(4) Uani 1 1 d . . . . .
C1 C 0.5696(2) 0.01676(17) 0.61311(14) 0.0330(5) Uani 1 1 d . . . . .
C2 C 0.4635(2) 0.04755(16) 0.60026(14) 0.0305(5) Uani 1 1 d . . . . .
H2 H 0.396984 0.019630 0.615845 0.037 Uiso 1 1 calc R U . . .
C3 C 0.47448(18) 0.12784(15) 0.55979(13) 0.0279(4) Uani 1 1 d D . . . .
N3 N 0.45385(16) 0.25981(13) 0.48529(12) 0.0313(4) Uani 0.5 1 d . . P A 1
C4 C 0.3993(8) 0.1963(6) 0.5327(4) 0.0299(5) Uani 0.5 1 d D . P A 1
C5 C 0.2912(7) 0.2059(4) 0.5537(3) 0.0231(13) Uani 0.5 1 d D U P A 1
H5 H 0.259412 0.161601 0.587164 0.028 Uiso 0.5 1 calc R U P A 1
C6 C 0.2187(3) 0.2819(3) 0.5275(2) 0.0220(7) Uani 0.5 1 d D U P A 1
H6 H 0.195303 0.312307 0.578817 0.026 Uiso 0.5 1 calc R U P A 1
C7 C 0.2864(5) 0.3478(4) 0.4796(3) 0.0238(11) Uani 0.5 1 d D U P A 1
H7 H 0.251207 0.400185 0.461334 0.029 Uiso 0.5 1 calc R U P A 1
C8 C 0.389(2) 0.3372(14) 0.4622(8) 0.028(2) Uani 0.5 1 d D . P A 1
N3B N 0.45385(16) 0.25981(13) 0.48529(12) 0.0313(4) Uani 0.5 1 d . . P A 2
C4B C 0.4001(8) 0.1937(6) 0.5249(4) 0.0299(5) Uani 0.5 1 d D . P A 2
C5B C 0.2875(7) 0.1862(5) 0.5288(4) 0.0321(16) Uani 0.5 1 d D U P A 2
H5B H 0.256203 0.140703 0.561072 0.039 Uiso 0.5 1 calc R U P A 2
C6B C 0.2120(4) 0.2491(3) 0.4827(3) 0.0364(10) Uani 0.5 1 d D U P A 2
H6B H 0.185867 0.215969 0.433205 0.044 Uiso 0.5 1 calc R U P A 2
C7B C 0.2808(6) 0.3246(4) 0.4502(4) 0.0365(15) Uani 0.5 1 d D U P A 2
H7B H 0.243907 0.374680 0.428455 0.044 Uiso 0.5 1 calc R U P A 2
C8B C 0.396(2) 0.3241(13) 0.4507(8) 0.028(2) Uani 0.5 1 d D . P A 2
C9 C 0.46173(19) 0.39572(16) 0.41674(13) 0.0292(5) Uani 1 1 d D . . . .
C10 C 0.4464(2) 0.48220(16) 0.38897(14) 0.0322(5) Uani 1 1 d . . . . .
H10 H 0.380033 0.515191 0.389271 0.039 Uiso 1 1 calc R U . . .
C11 C 0.5480(2) 0.50965(16) 0.36099(14) 0.0314(5) Uani 1 1 d . . . . .
C12 C 0.7618(2) 0.0863(2) 0.58237(18) 0.0436(6) Uani 1 1 d . . . . .
H12 H 0.777245 0.143009 0.553555 0.052 Uiso 1 1 calc R U . . .
C13 C 0.8047(2) 0.0988(2) 0.6682(2) 0.0482(7) Uani 1 1 d . . . . .
H13A H 0.763594 0.146211 0.694921 0.072 Uiso 1 1 calc R U . . .
H13B H 0.882815 0.114416 0.666523 0.072 Uiso 1 1 calc R U . . .
H13C H 0.795558 0.044079 0.699233 0.072 Uiso 1 1 calc R U . . .
C14 C 0.8149(2) 0.0167(2) 0.5314(2) 0.0483(7) Uani 1 1 d . . . . .
H14A H 0.795942 -0.041480 0.552931 0.072 Uiso 1 1 calc R U . . .
H14B H 0.894929 0.024413 0.533150 0.072 Uiso 1 1 calc R U . . .
H14C H 0.788749 0.021724 0.474527 0.072 Uiso 1 1 calc R U . . .
C15 C 0.6061(2) -0.06816(18) 0.65206(16) 0.0393(6) Uani 1 1 d . . . . .
H15A H 0.687332 -0.068193 0.656217 0.047 Uiso 1 1 calc R U . . .
H15B H 0.584280 -0.117500 0.615707 0.047 Uiso 1 1 calc R U . . .
C16 C 0.5587(2) -0.08465(18) 0.73761(16) 0.0400(6) Uani 1 1 d . . . . .
H16 H 0.477087 -0.077029 0.734461 0.048 Uiso 1 1 calc R U . . .
C17 C 0.6037(3) -0.0212(2) 0.80082(17) 0.0468(7) Uani 1 1 d . . . . .
H17A H 0.569541 -0.032860 0.853932 0.070 Uiso 1 1 calc R U . . .
H17B H 0.587257 0.039343 0.783784 0.070 Uiso 1 1 calc R U . . .
H17C H 0.683513 -0.028775 0.805739 0.070 Uiso 1 1 calc R U . . .
C18 C 0.5833(3) -0.1802(2) 0.7617(2) 0.0560(8) Uani 1 1 d . . . . .
H18A H 0.663051 -0.189715 0.762253 0.084 Uiso 1 1 calc R U . . .
H18B H 0.548729 -0.220076 0.721957 0.084 Uiso 1 1 calc R U . . .
H18C H 0.554019 -0.191859 0.816480 0.084 Uiso 1 1 calc R U . . .
C19 C 0.1133(3) 0.2531(3) 0.4830(3) 0.0294(8) Uani 0.5 1 d D U P A 1
H19 H 0.130073 0.224620 0.429188 0.035 Uiso 0.5 1 calc R U P A 1
C19B C 0.1097(4) 0.2743(3) 0.5286(3) 0.0380(9) Uani 0.5 1 d D U P A 2
H19B H 0.127220 0.302986 0.582309 0.046 Uiso 0.5 1 calc R U P A 2
C20 C 0.0439(2) 0.1903(2) 0.5393(2) 0.0489(7) Uani 1 1 d D . . . .
H20A H -0.023196 0.172382 0.510064 0.073 Uiso 0.5 1 calc R U P A 1
H20B H 0.087531 0.137974 0.553057 0.073 Uiso 0.5 1 calc R U P A 1
H20C H 0.024294 0.221382 0.589724 0.073 Uiso 0.5 1 calc R U P A 1
H20D H -0.023841 0.203333 0.568980 0.073 Uiso 0.5 1 calc R U P A 2
H20E H 0.025446 0.165778 0.485278 0.073 Uiso 0.5 1 calc R U P A 2
H20F H 0.087727 0.147444 0.570445 0.073 Uiso 0.5 1 calc R U P A 2
C21 C 0.0395(2) 0.3354(2) 0.4713(2) 0.0546(8) Uani 1 1 d D . . . .
H21A H -0.028621 0.318512 0.442834 0.082 Uiso 0.5 1 calc R U P A 1
H21B H 0.021827 0.360371 0.525005 0.082 Uiso 0.5 1 calc R U P A 1
H21C H 0.078579 0.379413 0.438607 0.082 Uiso 0.5 1 calc R U P A 1
H21D H -0.027823 0.352931 0.499583 0.082 Uiso 0.5 1 calc R U P A 2
H21E H 0.082199 0.388020 0.457484 0.082 Uiso 0.5 1 calc R U P A 2
H21F H 0.020163 0.303594 0.420888 0.082 Uiso 0.5 1 calc R U P A 2
C22 C 0.5788(2) 0.59853(17) 0.32794(17) 0.0396(6) Uani 1 1 d . . . . .
H22A H 0.651619 0.594298 0.301613 0.047 Uiso 1 1 calc R U . . .
H22B H 0.585437 0.640463 0.374216 0.047 Uiso 1 1 calc R U . . .
C23 C 0.4956(2) 0.63489(19) 0.26555(17) 0.0410(6) Uani 1 1 d . . . . .
H23 H 0.419231 0.626148 0.286303 0.049 Uiso 1 1 calc R U . . .
C24 C 0.5101(3) 0.5840(2) 0.1843(2) 0.0582(8) Uani 1 1 d . . . . .
H24A H 0.451014 0.600092 0.145896 0.087 Uiso 1 1 calc R U . . .
H24B H 0.507275 0.520522 0.195055 0.087 Uiso 1 1 calc R U . . .
H24C H 0.581349 0.598982 0.160298 0.087 Uiso 1 1 calc R U . . .
C25 C 0.5161(3) 0.73251(19) 0.25066(19) 0.0522(8) Uani 1 1 d . . . . .
H25A H 0.512467 0.764363 0.302845 0.078 Uiso 1 1 calc R U . . .
H25B H 0.460022 0.755539 0.212857 0.078 Uiso 1 1 calc R U . . .
H25C H 0.589094 0.740444 0.226712 0.078 Uiso 1 1 calc R U . . .
C26 C 0.7352(2) 0.42729(19) 0.3478(2) 0.0451(7) Uani 1 1 d . . . . .
H26 H 0.756144 0.367933 0.369362 0.054 Uiso 1 1 calc R U . . .
C27 C 0.8122(3) 0.4926(2) 0.3897(4) 0.0824(15) Uani 1 1 d . . . . .
H27A H 0.798584 0.551806 0.367893 0.124 Uiso 1 1 calc R U . . .
H27B H 0.888659 0.475844 0.379212 0.124 Uiso 1 1 calc R U . . .
H27C H 0.799065 0.492267 0.448883 0.124 Uiso 1 1 calc R U . . .
C28 C 0.7437(3) 0.4211(3) 0.2555(2) 0.0686(11) Uani 1 1 d . . . . .
H28A H 0.692353 0.376384 0.235028 0.103 Uiso 1 1 calc R U . . .
H28B H 0.818922 0.404782 0.240714 0.103 Uiso 1 1 calc R U . . .
H28C H 0.725405 0.478289 0.231054 0.103 Uiso 1 1 calc R U . . .

loop_
_atom_site_aniso_label
_atom_site_aniso_U_11
_atom_site_aniso_U_22
_atom_site_aniso_U_33
_atom_site_aniso_U_23
_atom_site_aniso_U_13
_atom_site_aniso_U_12
Ga1 0.02077(15) 0.03056(16) 0.03174(16) 0.00349(10) 0.00477(11) 0.00190(10)
Cl1 0.0340(3) 0.0377(3) 0.0515(3) 0.0032(3) -0.0102(3) -0.0009(2)
Cl2 0.0421(3) 0.0352(3) 0.0464(3) 0.0025(2) 0.0214(3) 0.0058(2)
N1 0.0268(10) 0.0391(11) 0.0348(10) 0.0046(8) 0.0030(8) 0.0066(8)
N2 0.0250(9) 0.0342(10) 0.0313(9) 0.0053(8) 0.0029(7) 0.0025(7)
N4 0.0250(9) 0.0296(9) 0.0304(9) 0.0025(7) 0.0046(7) -0.0006(7)
N5 0.0274(10) 0.0321(10) 0.0345(10) 0.0035(8) 0.0040(8) -0.0047(8)
C1 0.0379(12) 0.0358(12) 0.0254(11) 0.0021(9) 0.0062(9) 0.0071(10)
C2 0.0323(11) 0.0331(11) 0.0262(10) 0.0022(9) 0.0070(9) 0.0018(9)
C3 0.0260(10) 0.0334(11) 0.0242(10) 0.0014(8) 0.0056(8) 0.0006(9)
N3 0.0219(9) 0.0361(10) 0.0359(10) 0.0099(8) 0.0069(8) 0.0033(7)
C4 0.0262(11) 0.0371(13) 0.0265(14) 0.0059(10) 0.0041(11) 0.0018(9)
C5 0.022(2) 0.029(3) 0.018(3) -0.001(2) 0.005(2) -0.001(2)
C6 0.0216(17) 0.0272(19) 0.0173(17) -0.0018(14) 0.0069(15) 0.0023(15)
C7 0.025(2) 0.026(3) 0.020(3) 0.003(2) 0.004(2) 0.0051(19)
C8 0.023(3) 0.034(5) 0.028(3) 0.006(2) 0.010(3) 0.009(5)
N3B 0.0219(9) 0.0361(10) 0.0359(10) 0.0099(8) 0.0069(8) 0.0033(7)
C4B 0.0262(11) 0.0371(13) 0.0265(14) 0.0059(10) 0.0041(11) 0.0018(9)
C5B 0.029(3) 0.039(4) 0.028(4) 0.002(3) 0.008(3) 0.002(3)
C6B 0.029(2) 0.043(2) 0.038(2) 0.0034(18) 0.0039(19) 0.0008(18)
C7B 0.030(3) 0.044(4) 0.036(4) 0.008(3) 0.006(3) 0.006(3)
C8B 0.023(3) 0.034(5) 0.028(3) 0.006(2) 0.010(3) 0.009(5)
C9 0.0257(10) 0.0364(12) 0.0256(10) 0.0045(9) 0.0028(8) 0.0023(9)
C10 0.0297(11) 0.0361(12) 0.0309(11) 0.0044(9) 0.0003(9) 0.0033(9)
C11 0.0330(12) 0.0326(12) 0.0287(11) 0.0003(9) -0.0027(9) -0.0036(9)
C12 0.0277(12) 0.0539(16) 0.0491(15) 0.0012(12) 0.0011(11) 0.0081(11)
C13 0.0384(14) 0.0487(16) 0.0575(17) -0.0061(13) 0.0017(13) -0.0052(12)
C14 0.0353(13) 0.0548(17) 0.0550(17) 0.0019(13) 0.0083(12) 0.0049(12)
C15 0.0478(15) 0.0372(13) 0.0329(12) 0.0030(10) 0.0044(11) 0.0118(11)
C16 0.0452(14) 0.0409(14) 0.0339(12) 0.0076(10) 0.0013(11) -0.0003(11)
C17 0.0553(17) 0.0518(16) 0.0334(13) 0.0011(11) 0.0028(12) 0.0066(13)
C18 0.078(2) 0.0445(16) 0.0449(16) 0.0129(13) -0.0051(15) 0.0012(15)
C19 0.0237(17) 0.036(2) 0.028(2) -0.0045(17) 0.0087(18) 0.0044(15)
C19B 0.0319(18) 0.044(2) 0.039(2) -0.0012(19) 0.0093(19) 0.0034(17)
C20 0.0313(13) 0.0462(16) 0.0694(19) 0.0055(14) 0.0053(13) -0.0035(11)
C21 0.0244(12) 0.0548(17) 0.085(2) 0.0175(16) -0.0007(13) 0.0031(12)
C22 0.0427(14) 0.0326(12) 0.0433(14) 0.0036(10) -0.0066(11) -0.0068(10)
C23 0.0398(14) 0.0426(14) 0.0407(13) 0.0135(11) -0.0010(11) -0.0055(11)
C24 0.080(2) 0.0472(17) 0.0468(16) 0.0044(13) -0.0133(16) -0.0136(16)
C25 0.080(2) 0.0372(14) 0.0393(14) 0.0051(11) -0.0012(14) 0.0064(14)
C26 0.0290(12) 0.0371(13) 0.0694(19) 0.0082(13) 0.0132(12) -0.0018(10)
C27 0.0339(16) 0.0466(18) 0.166(5) 0.012(2) -0.022(2) -0.0046(13)
C28 0.064(2) 0.074(2) 0.069(2) 0.0270(18) 0.0392(18) 0.0264(18)

loop_
_atom_type_symbol
_atom_type_description
_atom_type_scat_dispersion_real
_atom_type_scat_dispersion_imag
_atom_type_scat_source
C C 0.0181 0.0091 'International Tables Vol C Tables 4.2.6.8 and 6.1.1.4'
H H 0.0000 0.0000 'International Tables Vol C Tables 4.2.6.8 and 6.1.1.4'
Cl Cl 0.3639 0.7018 'International Tables Vol C Tables 4.2.6.8 and 6.1.1.4'
Ga Ga -1.2846 0.7763 'International Tables Vol C Tables 4.2.6.8 and 6.1.1.4'
N N 0.0311 0.0180 'International Tables Vol C Tables 4.2.6.8 and 6.1.1.4'

loop_
_geom_angle_atom_site_label_1
_geom_angle_atom_site_label_2
_geom_angle_atom_site_label_3
_geom_angle
_geom_angle_site_symmetry_1
_geom_angle_site_symmetry_3
_geom_angle_publ_flag
N3B Ga1 N4 78.51(8) . . ?
N3 Ga1 N4 78.51(8) . . ?
N3B Ga1 N2 78.07(8) . . ?
N3 Ga1 N2 78.07(8) . . ?
N4 Ga1 N2 156.50(7) . . ?
N3B Ga1 Cl2 123.59(7) . . ?
N3 Ga1 Cl2 123.59(7) . . ?
N4 Ga1 Cl2 98.56(6) . . ?
N2 Ga1 Cl2 95.94(6) . . ?
N3B Ga1 Cl1 125.22(7) . . ?
N3 Ga1 Cl1 125.22(7) . . ?
N4 Ga1 Cl1 94.97(6) . . ?
N2 Ga1 Cl1 96.90(6) . . ?
Cl2 Ga1 Cl1 111.19(3) . . ?
C1 N1 N2 110.41(19) . . ?
C1 N1 C12 132.9(2) . . ?
N2 N1 C12 116.4(2) . . ?
C3 N2 N1 106.86(19) . . ?
C3 N2 Ga1 113.32(15) . . ?
N1 N2 Ga1 139.00(15) . . ?
C9 N4 N5 107.23(19) . . ?
C9 N4 Ga1 112.58(15) . . ?
N5 N4 Ga1 137.62(15) . . ?
N4 N5 C11 110.25(19) . . ?
N4 N5 C26 116.7(2) . . ?
C11 N5 C26 132.7(2) . . ?
N1 C1 C2 107.2(2) . . ?
N1 C1 C15 124.2(2) . . ?
C2 C1 C15 128.6(2) . . ?
C1 C2 C3 105.9(2) . . ?
C1 C2 H2 127.0 . . ?
C3 C2 H2 127.0 . . ?
N2 C3 C2 109.7(2) . . ?
N2 C3 C4 115.1(5) . . ?
C2 C3 C4 135.1(5) . . ?
N2 C3 C4B 114.0(5) . . ?
C2 C3 C4B 136.3(5) . . ?
C4 N3 C8 115.8(6) . . ?
C4 N3 Ga1 121.3(3) . . ?
C8 N3 Ga1 121.6(5) . . ?
C5 C4 N3 121.6(5) . . ?
C5 C4 C3 127.2(8) . . ?
N3 C4 C3 111.1(7) . . ?
C4 C5 C6 124.7(6) . . ?
C4 C5 H5 117.7 . . ?
C6 C5 H5 117.7 . . ?
C5 C6 C7 109.4(5) . . ?
C5 C6 C19 113.6(4) . . ?
C7 C6 C19 113.6(4) . . ?
C5 C6 H6 106.6 . . ?
C7 C6 H6 106.6 . . ?
C19 C6 H6 106.6 . . ?
C8 C7 C6 124.1(11) . . ?
C8 C7 H7 118.0 . . ?
C6 C7 H7 118.0 . . ?
C7 C8 C9 129(2) . . ?
C7 C8 N3 124.3(7) . . ?
C9 C8 N3 106.9(19) . . ?
C8B N3B C4B 119.3(7) . . ?
C8B N3B Ga1 119.5(7) . . ?
C4B N3B Ga1 121.0(3) . . ?
N3B C4B C5B 124.3(5) . . ?
N3B C4B C3 113.0(7) . . ?
C5B C4B C3 122.6(8) . . ?
C4B C5B C6B 121.5(6) . . ?
C4B C5B H5B 119.2 . . ?
C6B C5B H5B 119.2 . . ?
C19B C6B C7B 116.2(5) . . ?
C19B C6B C5B 114.3(5) . . ?
C7B C6B C5B 108.4(6) . . ?
C19B C6B H6B 105.7 . . ?
C7B C6B H6B 105.7 . . ?
C5B C6B H6B 105.7 . . ?
C8B C7B C6B 123.3(10) . . ?
C8B C7B H7B 118.4 . . ?
C6B C7B H7B 118.4 . . ?
N3B C8B C7B 122.1(6) . . ?
N3B C8B C9 115(2) . . ?
C7B C8B C9 123(2) . . ?
N4 C9 C10 109.6(2) . . ?
N4 C9 C8B 111.9(14) . . ?
C10 C9 C8B 138.5(14) . . ?
N4 C9 C8 119.0(14) . . ?
C10 C9 C8 130.9(14) . . ?
C11 C10 C9 105.8(2) . . ?
C11 C10 H10 127.1 . . ?
C9 C10 H10 127.1 . . ?
N5 C11 C10 107.1(2) . . ?
N5 C11 C22 124.9(2) . . ?
C10 C11 C22 127.9(2) . . ?
C14 C12 N1 111.3(2) . . ?
C14 C12 C13 117.4(2) . . ?
N1 C12 C13 111.2(2) . . ?
C14 C12 H12 105.3 . . ?
N1 C12 H12 105.3 . . ?
C13 C12 H12 105.3 . . ?
C12 C13 H13A 109.5 . . ?
C12 C13 H13B 109.5 . . ?
H13A C13 H13B 109.5 . . ?
C12 C13 H13C 109.5 . . ?
H13A C13 H13C 109.5 . . ?
H13B C13 H13C 109.5 . . ?
C12 C14 H14A 109.5 . . ?
C12 C14 H14B 109.5 . . ?
H14A C14 H14B 109.5 . . ?
C12 C14 H14C 109.5 . . ?
H14A C14 H14C 109.5 . . ?
H14B C14 H14C 109.5 . . ?
C1 C15 C16 114.4(2) . . ?
C1 C15 H15A 108.7 . . ?
C16 C15 H15A 108.7 . . ?
C1 C15 H15B 108.7 . . ?
C16 C15 H15B 108.7 . . ?
H15A C15 H15B 107.6 . . ?
C17 C16 C18 111.1(2) . . ?
C17 C16 C15 112.3(2) . . ?
C18 C16 C15 108.3(2) . . ?
C17 C16 H16 108.3 . . ?
C18 C16 H16 108.3 . . ?
C15 C16 H16 108.3 . . ?
C16 C17 H17A 109.5 . . ?
C16 C17 H17B 109.5 . . ?
H17A C17 H17B 109.5 . . ?
C16 C17 H17C 109.5 . . ?
H17A C17 H17C 109.5 . . ?
H17B C17 H17C 109.5 . . ?
C16 C18 H18A 109.5 . . ?
C16 C18 H18B 109.5 . . ?
H18A C18 H18B 109.5 . . ?
C16 C18 H18C 109.5 . . ?
H18A C18 H18C 109.5 . . ?
H18B C18 H18C 109.5 . . ?
C6 C19 C21 108.0(3) . . ?
C6 C19 C20 110.3(3) . . ?
C21 C19 C20 104.3(3) . . ?
C6 C19 H19 111.3 . . ?
C21 C19 H19 111.3 . . ?
C20 C19 H19 111.3 . . ?
C6B C19B C20 106.4(4) . . ?
C6B C19B C21 107.6(4) . . ?
C20 C19B C21 106.4(4) . . ?
C6B C19B H19B 112.0 . . ?
C20 C19B H19B 112.0 . . ?
C21 C19B H19B 112.0 . . ?
C19 C20 H20A 109.5 . . ?
C19 C20 H20B 109.5 . . ?
H20A C20 H20B 109.5 . . ?
C19 C20 H20C 109.5 . . ?
H20A C20 H20C 109.5 . . ?
H20B C20 H20C 109.5 . . ?
C19B C20 H20D 109.5 . . ?
C19B C20 H20E 109.5 . . ?
H20D C20 H20E 109.5 . . ?
C19B C20 H20F 109.5 . . ?
H20D C20 H20F 109.5 . . ?
H20E C20 H20F 109.5 . . ?
C19 C21 H21A 109.5 . . ?
C19 C21 H21B 109.5 . . ?
H21A C21 H21B 109.5 . . ?
C19 C21 H21C 109.5 . . ?
H21A C21 H21C 109.5 . . ?
H21B C21 H21C 109.5 . . ?
C19B C21 H21D 109.5 . . ?
C19B C21 H21E 109.5 . . ?
H21D C21 H21E 109.5 . . ?
C19B C21 H21F 109.5 . . ?
H21D C21 H21F 109.5 . . ?
H21E C21 H21F 109.5 . . ?
C11 C22 C23 113.4(2) . . ?
C11 C22 H22A 108.9 . . ?
C23 C22 H22A 108.9 . . ?
C11 C22 H22B 108.9 . . ?
C23 C22 H22B 108.9 . . ?
H22A C22 H22B 107.7 . . ?
C25 C23 C22 110.4(2) . . ?
C25 C23 C24 109.3(2) . . ?
C22 C23 C24 108.0(3) . . ?
C25 C23 H23 109.7 . . ?
C22 C23 H23 109.7 . . ?
C24 C23 H23 109.7 . . ?
C23 C24 H24A 109.5 . . ?
C23 C24 H24B 109.5 . . ?
H24A C24 H24B 109.5 . . ?
C23 C24 H24C 109.5 . . ?
H24A C24 H24C 109.5 . . ?
H24B C24 H24C 109.5 . . ?
C23 C25 H25A 109.5 . . ?
C23 C25 H25B 109.5 . . ?
H25A C25 H25B 109.5 . . ?
C23 C25 H25C 109.5 . . ?
H25A C25 H25C 109.5 . . ?
H25B C25 H25C 109.5 . . ?
N5 C26 C28 110.5(3) . . ?
N5 C26 C27 111.5(3) . . ?
C28 C26 C27 116.1(3) . . ?
N5 C26 H26 106.0 . . ?
C28 C26 H26 106.0 . . ?
C27 C26 H26 106.0 . . ?
C26 C27 H27A 109.5 . . ?
C26 C27 H27B 109.5 . . ?
H27A C27 H27B 109.5 . . ?
C26 C27 H27C 109.5 . . ?
H27A C27 H27C 109.5 . . ?
H27B C27 H27C 109.5 . . ?
C26 C28 H28A 109.5 . . ?
C26 C28 H28B 109.5 . . ?
H28A C28 H28B 109.5 . . ?
C26 C28 H28C 109.5 . . ?
H28A C28 H28C 109.5 . . ?
H28B C28 H28C 109.5 . . ?

loop_
_geom_bond_atom_site_label_1
_geom_bond_atom_site_label_2
_geom_bond_distance
_geom_bond_site_symmetry_2
_geom_bond_publ_flag
Ga1 N3B 1.900(2) . ?
Ga1 N3 1.900(2) . ?
Ga1 N4 2.115(2) . ?
Ga1 N2 2.126(2) . ?
Ga1 Cl2 2.2001(6) . ?
Ga1 Cl1 2.2016(7) . ?
N1 C1 1.355(3) . ?
N1 N2 1.356(3) . ?
N1 C12 1.499(3) . ?
N2 C3 1.344(3) . ?
N4 C9 1.339(3) . ?
N4 N5 1.354(3) . ?
N5 C11 1.362(3) . ?
N5 C26 1.484(3) . ?
C1 C2 1.386(3) . ?
C1 C15 1.503(3) . ?
C2 C3 1.393(3) . ?
C2 H2 0.9500 . ?
C3 C4 1.451(6) . ?
C3 C4B 1.460(6) . ?
N3 C4 1.406(12) . ?
N3 C8 1.46(3) . ?
C4 C5 1.369(6) . ?
C5 C6 1.511(6) . ?
C5 H5 0.9500 . ?
C6 C7 1.517(5) . ?
C6 C19 1.531(5) . ?
C6 H6 1.0000 . ?
C7 C8 1.29(3) . ?
C7 H7 0.9500 . ?
C8 C9 1.461(6) . ?
N3B C8B 1.33(3) . ?
N3B C4B 1.363(12) . ?
C4B C5B 1.377(6) . ?
C5B C6B 1.518(6) . ?
C5B H5B 0.9500 . ?
C6B C19B 1.507(6) . ?
C6B C7B 1.518(6) . ?
C6B H6B 1.0000 . ?
C7B C8B 1.40(3) . ?
C7B H7B 0.9500 . ?
C8B C9 1.460(6) . ?
C9 C10 1.401(3) . ?
C10 C11 1.385(3) . ?
C10 H10 0.9500 . ?
C11 C22 1.502(3) . ?
C12 C14 1.494(4) . ?
C12 C13 1.501(4) . ?
C12 H12 1.0000 . ?
C13 H13A 0.9800 . ?
C13 H13B 0.9800 . ?
C13 H13C 0.9800 . ?
C14 H14A 0.9800 . ?
C14 H14B 0.9800 . ?
C14 H14C 0.9800 . ?
C15 C16 1.534(4) . ?
C15 H15A 0.9900 . ?
C15 H15B 0.9900 . ?
C16 C17 1.510(4) . ?
C16 C18 1.532(4) . ?
C16 H16 1.0000 . ?
C17 H17A 0.9800 . ?
C17 H17B 0.9800 . ?
C17 H17C 0.9800 . ?
C18 H18A 0.9800 . ?
C18 H18B 0.9800 . ?
C18 H18C 0.9800 . ?
C19 C21 1.550(5) . ?
C19 C20 1.574(5) . ?
C19 H19 1.0000 . ?
C19B C20 1.516(5) . ?
C19B C21 1.565(5) . ?
C19B H19B 1.0000 . ?
C20 H20A 0.9800 . ?
C20 H20B 0.9800 . ?
C20 H20C 0.9800 . ?
C20 H20D 0.9800 . ?
C20 H20E 0.9800 . ?
C20 H20F 0.9800 . ?
C21 H21A 0.9800 . ?
C21 H21B 0.9800 . ?
C21 H21C 0.9800 . ?
C21 H21D 0.9800 . ?
C21 H21E 0.9800 . ?
C21 H21F 0.9800 . ?
C22 C23 1.531(4) . ?
C22 H22A 0.9900 . ?
C22 H22B 0.9900 . ?
C23 C25 1.523(4) . ?
C23 C24 1.546(4) . ?
C23 H23 1.0000 . ?
C24 H24A 0.9800 . ?
C24 H24B 0.9800 . ?
C24 H24C 0.9800 . ?
C25 H25A 0.9800 . ?
C25 H25B 0.9800 . ?
C25 H25C 0.9800 . ?
C26 C28 1.511(5) . ?
C26 C27 1.523(5) . ?
C26 H26 1.0000 . ?
C27 H27A 0.9800 . ?
C27 H27B 0.9800 . ?
C27 H27C 0.9800 . ?
C28 H28A 0.9800 . ?
C28 H28B 0.9800 . ?
C28 H28C 0.9800 . ?

loop_
_geom_hbond_atom_site_label_D
_geom_hbond_atom_site_label_H
_geom_hbond_atom_site_label_A
_geom_hbond_distance_DH
_geom_hbond_distance_HA
_geom_hbond_distance_DA
_geom_hbond_angle_DHA
_geom_hbond_site_symmetry_A
_geom_hbond_publ_flag
C10 H10 Cl1 0.95 2.95 3.768(3) 146. 3_666 yes
C12 H12 Cl1 1.00 2.80 3.649(3) 143. . yes
C26 H26 Cl2 1.00 2.89 3.748(3) 144. . yes

loop_
_geom_torsion_atom_site_label_1
_geom_torsion_atom_site_label_2
_geom_torsion_atom_site_label_3
_geom_torsion_atom_site_label_4
_geom_torsion
_geom_torsion_site_symmetry_1
_geom_torsion_site_symmetry_2
_geom_torsion_site_symmetry_3
_geom_torsion_site_symmetry_4
_geom_torsion_publ_flag
C1 N1 N2 C3 -0.1(3) . . . . ?
C12 N1 N2 C3 -174.6(2) . . . . ?
C1 N1 N2 Ga1 -168.40(19) . . . . ?
C12 N1 N2 Ga1 17.1(4) . . . . ?
C9 N4 N5 C11 -0.2(3) . . . . ?
Ga1 N4 N5 C11 -159.61(18) . . . . ?
C9 N4 N5 C26 -174.5(2) . . . . ?
Ga1 N4 N5 C26 26.0(3) . . . . ?
N2 N1 C1 C2 0.1(3) . . . . ?
C12 N1 C1 C2 173.4(3) . . . . ?
N2 N1 C1 C15 178.3(2) . . . . ?
C12 N1 C1 C15 -8.4(4) . . . . ?
N1 C1 C2 C3 0.0(3) . . . . ?
C15 C1 C2 C3 -178.1(2) . . . . ?
N1 N2 C3 C2 0.1(3) . . . . ?
Ga1 N2 C3 C2 171.75(15) . . . . ?
N1 N2 C3 C4 176.7(3) . . . . ?
Ga1 N2 C3 C4 -11.6(3) . . . . ?
N1 N2 C3 C4B -177.7(2) . . . . ?
Ga1 N2 C3 C4B -6.0(3) . . . . ?
C1 C2 C3 N2 0.0(3) . . . . ?
C1 C2 C3 C4 -175.7(3) . . . . ?
C1 C2 C3 C4B 177.0(3) . . . . ?
N4 Ga1 N3 C4 -177.8(2) . . . . ?
N2 Ga1 N3 C4 0.3(2) . . . . ?
Cl2 Ga1 N3 C4 89.5(2) . . . . ?
Cl1 Ga1 N3 C4 -89.8(2) . . . . ?
N4 Ga1 N3 C8 -11.4(5) . . . . ?
N2 Ga1 N3 C8 166.7(5) . . . . ?
Cl2 Ga1 N3 C8 -104.1(5) . . . . ?
Cl1 Ga1 N3 C8 76.6(5) . . . . ?
C8 N3 C4 C5 1.7(5) . . . . ?
Ga1 N3 C4 C5 168.8(2) . . . . ?
C8 N3 C4 C3 -173.4(6) . . . . ?
Ga1 N3 C4 C3 -6.3(4) . . . . ?
N2 C3 C4 C5 -163.1(3) . . . . ?
C2 C3 C4 C5 12.3(5) . . . . ?
N2 C3 C4 N3 11.6(4) . . . . ?
C2 C3 C4 N3 -172.9(3) . . . . ?
N3 C4 C5 C6 1.8(4) . . . . ?
C3 C4 C5 C6 176.1(5) . . . . ?
C4 C5 C6 C7 -3.7(5) . . . . ?
C4 C5 C6 C19 124.3(4) . . . . ?
C5 C6 C7 C8 2.5(9) . . . . ?
C19 C6 C7 C8 -125.6(8) . . . . ?
C6 C7 C8 C9 179.8(7) . . . . ?
C6 C7 C8 N3 0.7(14) . . . . ?
C4 N3 C8 C7 -3.0(12) . . . . ?
Ga1 N3 C8 C7 -170.1(8) . . . . ?
C4 N3 C8 C9 177.7(5) . . . . ?
Ga1 N3 C8 C9 10.6(9) . . . . ?
N4 Ga1 N3B C8B 0.5(5) . . . . ?
N2 Ga1 N3B C8B 178.5(5) . . . . ?
Cl2 Ga1 N3B C8B -92.2(5) . . . . ?
Cl1 Ga1 N3B C8B 88.5(5) . . . . ?
N4 Ga1 N3B C4B 176.1(3) . . . . ?
N2 Ga1 N3B C4B -5.8(2) . . . . ?
Cl2 Ga1 N3B C4B 83.4(2) . . . . ?
Cl1 Ga1 N3B C4B -95.9(2) . . . . ?
C8B N3B C4B C5B 3.1(5) . . . . ?
Ga1 N3B C4B C5B -172.5(2) . . . . ?
C8B N3B C4B C3 180.0(6) . . . . ?
Ga1 N3B C4B C3 4.3(4) . . . . ?
N2 C3 C4B N3B 1.7(4) . . . . ?
C2 C3 C4B N3B -175.3(3) . . . . ?
N2 C3 C4B C5B 178.6(3) . . . . ?
C2 C3 C4B C5B 1.7(5) . . . . ?
N3B C4B C5B C6B 4.7(4) . . . . ?
C3 C4B C5B C6B -171.9(5) . . . . ?
C4B C5B C6B C19B -142.1(4) . . . . ?
C4B C5B C6B C7B -10.8(6) . . . . ?
C19B C6B C7B C8B 141.4(7) . . . . ?
C5B C6B C7B C8B 11.1(9) . . . . ?
C4B N3B C8B C7B -2.9(11) . . . . ?
Ga1 N3B C8B C7B 172.8(6) . . . . ?
C4B N3B C8B C9 174.4(5) . . . . ?
Ga1 N3B C8B C9 -9.9(9) . . . . ?
C6B C7B C8B N3B -5.0(13) . . . . ?
C6B C7B C8B C9 177.8(6) . . . . ?
N5 N4 C9 C10 0.2(3) . . . . ?
Ga1 N4 C9 C10 165.31(15) . . . . ?
N5 N4 C9 C8B 178.1(6) . . . . ?
Ga1 N4 C9 C8B -16.7(6) . . . . ?
N5 N4 C9 C8 -172.1(6) . . . . ?
Ga1 N4 C9 C8 -6.9(6) . . . . ?
N3B C8B C9 N4 17.7(9) . . . . ?
C7B C8B C9 N4 -165.0(7) . . . . ?
N3B C8B C9 C10 -165.2(6) . . . . ?
C7B C8B C9 C10 12.1(13) . . . . ?
C7 C8 C9 N4 179.5(8) . . . . ?
N3 C8 C9 N4 -1.3(9) . . . . ?
C7 C8 C9 C10 9.2(16) . . . . ?
N3 C8 C9 C10 -171.6(3) . . . . ?
N4 C9 C10 C11 -0.1(3) . . . . ?
C8B C9 C10 C11 -177.2(8) . . . . ?
C8 C9 C10 C11 170.9(8) . . . . ?
N4 N5 C11 C10 0.1(3) . . . . ?
C26 N5 C11 C10 173.3(3) . . . . ?
N4 N5 C11 C22 177.4(2) . . . . ?
C26 N5 C11 C22 -9.4(4) . . . . ?
C9 C10 C11 N5 0.0(3) . . . . ?
C9 C10 C11 C22 -177.2(2) . . . . ?
C1 N1 C12 C14 69.6(4) . . . . ?
N2 N1 C12 C14 -117.4(3) . . . . ?
C1 N1 C12 C13 -63.3(4) . . . . ?
N2 N1 C12 C13 109.7(3) . . . . ?
N1 C1 C15 C16 128.5(3) . . . . ?
C2 C1 C15 C16 -53.7(4) . . . . ?
C1 C15 C16 C17 -68.3(3) . . . . ?
C1 C15 C16 C18 168.7(3) . . . . ?
C5 C6 C19 C21 171.7(4) . . . . ?
C7 C6 C19 C21 -62.4(5) . . . . ?
C5 C6 C19 C20 58.2(5) . . . . ?
C7 C6 C19 C20 -175.9(4) . . . . ?
C7B C6B C19B C20 168.7(5) . . . . ?
C5B C6B C19B C20 -63.9(6) . . . . ?
C7B C6B C19B C21 55.0(6) . . . . ?
C5B C6B C19B C21 -177.6(5) . . . . ?
N5 C11 C22 C23 137.2(3) . . . . ?
C10 C11 C22 C23 -46.0(4) . . . . ?
C11 C22 C23 C25 166.1(2) . . . . ?
C11 C22 C23 C24 -74.4(3) . . . . ?
N4 N5 C26 C28 106.4(3) . . . . ?
C11 N5 C26 C28 -66.4(4) . . . . ?
N4 N5 C26 C27 -122.9(3) . . . . ?
C11 N5 C26 C27 64.3(4) . . . . ?
